data_4119645
loop_
_publ_author_name
'Guillaume Berionni'
'Varvara Morozova'
'Maximilian Heininger'
'Peter Mayer'
'Paul Knochel'
'Herbert Mayr'

_publ_contact_author_address
;
Department Chemie
Ludwig-Maximilians Universit\"at
Butenandtstra\&se 5-13 (Haus F)
D-81377 M\"unchen
Bundesrepublik Deutschland
;
_publ_contact_author_email Herbert.Mayr@cup.uni-muenchen.de
_publ_contact_author_fax '+49 89 2180 77717'
_publ_contact_author_name 'H. Mayr'
_publ_section_title
;
 Electrophilic Aromatic Substitutions of Aryltrifluoroborates with
 Retention of the BF3- Group: Quantification of the Activating and
 Directing Effects of the Trifluoroborate Group
;
_journal_name_full 'Journal of the American Chemical Society'
_journal_page_first 6317
_journal_page_last 6324
_journal_paper_doi 10.1021/ja4017655
_journal_volume 135
_journal_year 2013
_chemical_formula_moiety 'C27 H28 B F2 N3 O3'
_chemical_formula_sum 'C27 H28 B F2 N3 O3'
_chemical_formula_weight 491.337
_space_group_IT_number 2
_symmetry_cell_setting triclinic
_symmetry_Int_Tables_number 2
_symmetry_space_group_name_Hall '-P 1'
_symmetry_space_group_name_H-M 'P -1'
_atom_sites_solution_hydrogens geom
_atom_sites_solution_primary direct
_atom_sites_solution_secondary difmap
_audit_author_name 'Mayer, P.'
_audit_block_code C27H28BF2N3O3_qn111_mayr
_audit_creation_date 27-Apr-12
_audit_creation_method 'form98_non/compatible with shelxl97-2'
_audit_update_record 04-May-12
_cell_angle_alpha 99.402(3)
_cell_angle_beta 95.627(2)
_cell_angle_gamma 92.278(3)
_cell_formula_units_Z 4
_cell_length_a 6.3733(3)
_cell_length_b 19.8556(9)
_cell_length_c 20.1032(11)
_cell_measurement_reflns_used 7726
_cell_measurement_temperature 200(2)
_cell_measurement_theta_max 25.350
_cell_measurement_theta_min 3.134
_cell_volume 2493.7(2)
_computing_cell_refinement 'HKL Scalepack (Otwinowski & Minor 1997)'
_computing_data_collection 'Collect (Bruker AXS BV, 1997-2004)'
_computing_data_reduction 'HKL Denzo and Scalepack (Otwinowski & Minor 1997)'
_computing_structure_refinement
;
Sheldrick, G. M. (2008).
<i>Acta Cryst.</i> A<b>64</b>, 112--122.
;
_computing_structure_solution
;
A. Altomare, M. C. Burla, M. Camalli, G. L. Cascarano, C. Giacovazzo, A.
Guagliardi, A. G. G. Moliterni, G. Polidori, R. Spagna: SIR97: a new tool for
crystal structure determination and refinement; J. Appl. Crystallogr. 1999,
32, 115-119.
;
_diffrn_ambient_temperature 200(2)
_diffrn_detector_area_resol_mean 9
_diffrn_measured_fraction_theta_full 0.978
_diffrn_measured_fraction_theta_max 0.978
_diffrn_measurement_device '95mm CCD camera on \k-goniostat'
_diffrn_measurement_device_type KappaCCD
_diffrn_measurement_method 'CCD; rotation images; thick slices'
_diffrn_orient_matrix_type 'by Bruker AXS Collect from scalepack cell'
_diffrn_orient_matrix_UB_11 0.1139944
_diffrn_orient_matrix_UB_12 0.0203449
_diffrn_orient_matrix_UB_13 -0.0226503
_diffrn_orient_matrix_UB_21 0.0459064
_diffrn_orient_matrix_UB_22 0.0325177
_diffrn_orient_matrix_UB_23 0.0429063
_diffrn_orient_matrix_UB_31 0.0991787
_diffrn_orient_matrix_UB_32 -0.0338108
_diffrn_orient_matrix_UB_33 0.0147372
_diffrn_radiation_collimation 0.20
_diffrn_radiation_monochromator 'MONTEL, graded multilayered x-ray optics'
_diffrn_radiation_source 'rotating anode'
_diffrn_radiation_type MoK\a
_diffrn_radiation_wavelength 0.71073
_diffrn_reflns_av_R_equivalents 0.0643
_diffrn_reflns_av_sigmaI/netI 0.1014
_diffrn_reflns_limit_h_max 7
_diffrn_reflns_limit_h_min -7
_diffrn_reflns_limit_k_max 22
_diffrn_reflns_limit_k_min -23
_diffrn_reflns_limit_l_max 24
_diffrn_reflns_limit_l_min -24
_diffrn_reflns_number 15081
_diffrn_reflns_theta_full 25.15
_diffrn_reflns_theta_max 25.15
_diffrn_reflns_theta_min 3.22
_diffrn_source_current 55.00
_diffrn_source_power 3.025
_diffrn_source_type 'FR 591 generator'
_diffrn_source_voltage 55.00
_exptl_absorpt_coefficient_mu 0.095
_exptl_absorpt_correction_type none
_exptl_crystal_colour colourless
_exptl_crystal_density_diffrn 1.30873(10)
_exptl_crystal_description platelet
_exptl_crystal_F_000 1032
_exptl_crystal_size_max 0.20
_exptl_crystal_size_mid 0.08
_exptl_crystal_size_min 0.03
_refine_diff_density_max 0.210
_refine_diff_density_min -0.267
_refine_diff_density_rms 0.052
_refine_ls_extinction_method none
_refine_ls_goodness_of_fit_ref 1.009
_refine_ls_hydrogen_treatment mixed
_refine_ls_matrix_type full
_refine_ls_number_parameters 665
_refine_ls_number_reflns 8757
_refine_ls_number_restraints 0
_refine_ls_restrained_S_all 1.009
_refine_ls_R_factor_all 0.1439
_refine_ls_R_factor_gt 0.0625
_refine_ls_shift/su_max 0.000
_refine_ls_shift/su_mean 0.000
_refine_ls_structure_factor_coef Fsqd
_refine_ls_weighting_details 'calc w=1/[\s^2^(Fo^2^)+(0.0659P)^2^+0.0000P] where P=(Fo^2^+2Fc^2^)/3'
_refine_ls_weighting_scheme calc
_refine_ls_wR_factor_gt 0.1334
_refine_ls_wR_factor_ref 0.1577
_reflns_number_gt 4606
_reflns_number_total 8757
_reflns_threshold_expression >2sigma(I)
_cod_data_source_file ja4017655_si_002_3.cif
_cod_data_source_block qn111
_cod_database_code 4119645

loop_
_symmetry_equiv_pos_as_xyz
'x, y, z'
'-x, -y, -z'

loop_
_atom_site_label
_atom_site_type_symbol
_atom_site_fract_x
_atom_site_fract_y
_atom_site_fract_z
_atom_site_U_iso_or_equiv
_atom_site_adp_type
_atom_site_occupancy
_atom_site_symmetry_multiplicity
_atom_site_calc_flag
_atom_site_refinement_flags
F1 F -0.2283(3) 0.66239(9) 0.15517(10) 0.0546(5) Uani 1 1 d .
F2 F -0.0204(3) 0.64604(10) 0.07012(9) 0.0531(5) Uani 1 1 d .
O1 O -0.1626(3) 0.54908(11) 0.10803(11) 0.0477(6) Uani 1 1 d .
O2 O -0.0926(4) 0.44461(11) 0.13222(12) 0.0520(6) Uani 1 1 d .
O3 O 0.8126(4) 0.50356(11) 0.34973(12) 0.0545(7) Uani 1 1 d .
N1 N 0.1064(4) 0.54121(12) 0.18359(13) 0.0397(7) Uani 1 1 d .
N2 N 0.0412(4) 0.89758(13) 0.07780(13) 0.0387(7) Uani 1 1 d .
H2 H -0.067(5) 0.9131(16) 0.1006(16) 0.046 Uiso 1 1 d .
N3 N 0.2823(5) 0.84033(16) 0.51478(15) 0.0617(9) Uani 1 1 d .
C2 C 0.1253(5) 0.61223(15) 0.18233(15) 0.0369(8) Uani 1 1 d .
C3 C 0.3033(5) 0.63779(14) 0.22425(15) 0.0335(7) Uani 1 1 d .
C4 C 0.5831(5) 0.57709(16) 0.29346(15) 0.0388(8) Uani 1 1 d .
H4 H 0.6722 0.6168 0.3110 0.047 Uiso 1 1 calc R
C5 C 0.6324(5) 0.51412(16) 0.30943(16) 0.0430(8) Uani 1 1 d .
C6 C 0.4987(6) 0.45616(16) 0.28634(17) 0.0472(9) Uani 1 1 d .
H6 H 0.5336 0.4141 0.3002 0.057 Uiso 1 1 calc R
C7 C 0.3168(6) 0.45834(15) 0.24371(16) 0.0452(9) Uani 1 1 d .
H7 H 0.2269 0.4186 0.2272 0.054 Uiso 1 1 calc R
C8 C 0.2709(5) 0.52145(15) 0.22594(15) 0.0368(8) Uani 1 1 d .
C9 C 0.3994(5) 0.58082(15) 0.25100(15) 0.0350(8) Uani 1 1 d .
C10 C 0.3937(5) 0.71036(14) 0.24436(15) 0.0324(7) Uani 1 1 d .
H10 H 0.5482 0.7098 0.2394 0.039 Uiso 1 1 calc R
C11 C 0.2995(5) 0.75793(14) 0.19875(15) 0.0319(7) Uani 1 1 d .
C12 C 0.4102(5) 0.77798(15) 0.14875(16) 0.0395(8) Uani 1 1 d .
H12 H 0.5439 0.7602 0.1417 0.047 Uiso 1 1 calc R
C13 C 0.3291(5) 0.82388(16) 0.10846(16) 0.0421(8) Uani 1 1 d .
H13 H 0.4060 0.8372 0.0741 0.051 Uiso 1 1 calc R
C14 C 0.1359(5) 0.84935(14) 0.11946(15) 0.0347(7) Uani 1 1 d .
C15 C 0.0219(5) 0.82965(15) 0.16817(16) 0.0414(8) Uani 1 1 d .
H15 H -0.1128 0.8470 0.1746 0.050 Uiso 1 1 calc R
C16 C 0.1039(5) 0.78452(16) 0.20776(17) 0.0451(9) Uani 1 1 d .
H16 H 0.0254 0.7714 0.2418 0.054 Uiso 1 1 calc R
C17 C -0.0523(6) 0.86174(19) 0.01050(17) 0.0585(10) Uani 1 1 d .
H17A H 0.0602 0.8432 -0.0158 0.088 Uiso 1 1 calc R
H17B H -0.1287 0.8940 -0.0136 0.088 Uiso 1 1 calc R
H17C H -0.1503 0.8243 0.0162 0.088 Uiso 1 1 calc R
C18 C 0.1851(5) 0.95697(16) 0.07263(18) 0.0490(9) Uani 1 1 d .
H18A H 0.2375 0.9807 0.1182 0.074 Uiso 1 1 calc R
H18B H 0.1080 0.9885 0.0478 0.074 Uiso 1 1 calc R
H18C H 0.3046 0.9408 0.0484 0.074 Uiso 1 1 calc R
C19 C 0.3713(5) 0.73946(14) 0.31813(15) 0.0341(7) Uani 1 1 d .
C20 C 0.1912(5) 0.72581(15) 0.34905(16) 0.0404(8) Uani 1 1 d .
H20 H 0.0857 0.6933 0.3251 0.048 Uiso 1 1 calc R
C21 C 0.1614(5) 0.75825(16) 0.41361(17) 0.0459(9) Uani 1 1 d .
H21 H 0.0365 0.7474 0.4328 0.055 Uiso 1 1 calc R
C22 C 0.3106(6) 0.80635(16) 0.45089(17) 0.0452(9) Uani 1 1 d .
C23 C 0.4951(6) 0.81824(17) 0.42068(18) 0.0497(9) Uani 1 1 d .
H23 H 0.6038 0.8494 0.4450 0.060 Uiso 1 1 calc R
C24 C 0.5212(5) 0.78544(16) 0.35615(17) 0.0437(8) Uani 1 1 d .
H24 H 0.6478 0.7950 0.3373 0.052 Uiso 1 1 calc R
C25 C 0.0937(7) 0.8259(2) 0.5451(2) 0.0789(13) Uani 1 1 d .
H25A H -0.0303 0.8352 0.5159 0.118 Uiso 1 1 calc R
H25B H 0.0973 0.8549 0.5897 0.118 Uiso 1 1 calc R
H25C H 0.0858 0.7777 0.5505 0.118 Uiso 1 1 calc R
C26 C 0.4304(7) 0.8935(2) 0.5493(2) 0.0744(13) Uani 1 1 d .
H26A H 0.5685 0.8746 0.5576 0.112 Uiso 1 1 calc R
H26B H 0.3816 0.9130 0.5927 0.112 Uiso 1 1 calc R
H26C H 0.4427 0.9293 0.5214 0.112 Uiso 1 1 calc R
C27 C -0.0557(5) 0.50669(17) 0.14047(17) 0.0423(8) Uani 1 1 d .
C28 C 0.9710(6) 0.55897(19) 0.3645(2) 0.0595(10) Uani 1 1 d .
H28A H 0.9981 0.5750 0.3224 0.089 Uiso 1 1 calc R
H28B H 1.1016 0.5431 0.3852 0.089 Uiso 1 1 calc R
H28C H 0.9214 0.5965 0.3959 0.089 Uiso 1 1 calc R
B1 B -0.0684(6) 0.62439(19) 0.12910(19) 0.0399(9) Uani 1 1 d .
F3 F 0.7830(3) 0.16558(10) 0.12180(11) 0.0634(6) Uani 1 1 d .
F4 F 0.5046(3) 0.11438(11) 0.05195(9) 0.0606(6) Uani 1 1 d .
O4 O 0.7377(3) 0.04576(11) 0.10522(11) 0.0499(6) Uani 1 1 d .
O5 O 0.7387(4) -0.04960(12) 0.15240(12) 0.0593(7) Uani 1 1 d .
O6 O -0.0104(5) 0.00843(13) 0.37436(14) 0.0773(9) Uani 1 1 d .
N4 N 0.5535(4) 0.04206(12) 0.19198(13) 0.0396(7) Uani 1 1 d .
N5 N 0.5422(4) 0.38854(13) 0.06228(13) 0.0396(7) Uani 1 1 d .
H5 H 0.676(5) 0.4072(15) 0.0841(16) 0.048 Uiso 1 1 d .
N6 N 0.2960(5) 0.37250(15) 0.47880(15) 0.0608(9) Uani 1 1 d .
C29 C 0.4987(5) 0.10666(15) 0.17642(16) 0.0366(8) Uani 1 1 d .
C30 C 0.3465(5) 0.12904(14) 0.21672(15) 0.0368(8) Uani 1 1 d .
C31 C 0.1499(6) 0.06998(16) 0.30198(17) 0.0458(9) Uani 1 1 d .
H31 H 0.0564 0.1052 0.3132 0.055 Uiso 1 1 calc R
C32 C 0.1421(6) 0.01118(17) 0.33040(18) 0.0524(9) Uani 1 1 d .
C33 C 0.2777(6) -0.04140(17) 0.31444(18) 0.0539(10) Uani 1 1 d .
H33 H 0.2682 -0.0811 0.3349 0.065 Uiso 1 1 calc R
C34 C 0.4249(6) -0.03631(16) 0.26938(17) 0.0491(9) Uani 1 1 d .
H34 H 0.5176 -0.0718 0.2584 0.059 Uiso 1 1 calc R
C35 C 0.4327(5) 0.02260(15) 0.24061(16) 0.0394(8) Uani 1 1 d .
C36 C 0.2979(5) 0.07644(15) 0.25648(16) 0.0400(8) Uani 1 1 d .
C37 C 0.2345(5) 0.19544(14) 0.22033(15) 0.0380(8) Uani 1 1 d .
H37 H 0.0823 0.1833 0.2040 0.046 Uiso 1 1 calc R
C38 C 0.3174(5) 0.24259(14) 0.17536(16) 0.0359(8) Uani 1 1 d .
C39 C 0.1870(5) 0.26242(15) 0.12355(16) 0.0400(8) Uani 1 1 d .
H39 H 0.0455 0.2438 0.1140 0.048 Uiso 1 1 calc R
C40 C 0.2596(5) 0.30914(16) 0.08527(16) 0.0425(8) Uani 1 1 d .
H40 H 0.1694 0.3218 0.0494 0.051 Uiso 1 1 calc R
C41 C 0.4626(5) 0.33664(14) 0.09990(15) 0.0352(7) Uani 1 1 d .
C42 C 0.5972(5) 0.31798(16) 0.15074(17) 0.0429(8) Uani 1 1 d .
H42 H 0.7384 0.3368 0.1600 0.052 Uiso 1 1 calc R
C43 C 0.5227(5) 0.27135(16) 0.18792(17) 0.0435(8) Uani 1 1 d .
H43 H 0.6147 0.2585 0.2232 0.052 Uiso 1 1 calc R
C44 C 0.5841(6) 0.35824(18) -0.00803(17) 0.0542(10) Uani 1 1 d .
H44A H 0.6742 0.3196 -0.0062 0.081 Uiso 1 1 calc R
H44B H 0.6556 0.3930 -0.0287 0.081 Uiso 1 1 calc R
H44C H 0.4501 0.3423 -0.0353 0.081 Uiso 1 1 calc R
C45 C 0.4009(6) 0.44689(16) 0.06124(18) 0.0489(9) Uani 1 1 d .
H45A H 0.2763 0.4326 0.0286 0.073 Uiso 1 1 calc R
H45B H 0.4776 0.4855 0.0479 0.073 Uiso 1 1 calc R
H45C H 0.3563 0.4608 0.1065 0.073 Uiso 1 1 calc R
C46 C 0.2438(5) 0.23619(15) 0.29180(16) 0.0382(8) Uani 1 1 d .
C47 C 0.4056(6) 0.23354(16) 0.34189(17) 0.0496(9) Uani 1 1 d .
H47 H 0.5083 0.2006 0.3339 0.060 Uiso 1 1 calc R
C48 C 0.4231(6) 0.27717(17) 0.40327(18) 0.0544(10) Uani 1 1 d .
H48 H 0.5362 0.2731 0.4366 0.065 Uiso 1 1 calc R
C49 C 0.2787(6) 0.32701(16) 0.41753(17) 0.0474(9) Uani 1 1 d .
C50 C 0.1136(6) 0.32876(18) 0.36720(18) 0.0557(10) Uani 1 1 d .
H50 H 0.0096 0.3613 0.3749 0.067 Uiso 1 1 calc R
C51 C 0.0979(6) 0.28464(17) 0.30691(18) 0.0513(9) Uani 1 1 d .
H51 H -0.0178 0.2874 0.2741 0.062 Uiso 1 1 calc R
C52 C 0.4880(7) 0.3731(2) 0.5240(2) 0.0798(14) Uani 1 1 d .
H52A H 0.4988 0.3286 0.5387 0.120 Uiso 1 1 calc R
H52B H 0.4847 0.4088 0.5637 0.120 Uiso 1 1 calc R
H52C H 0.6102 0.3824 0.5002 0.120 Uiso 1 1 calc R
C53 C 0.2201(8) 0.43996(19) 0.4756(2) 0.0831(15) Uani 1 1 d .
H53A H 0.2964 0.4614 0.4438 0.125 Uiso 1 1 calc R
H53B H 0.2438 0.4682 0.5208 0.125 Uiso 1 1 calc R
H53C H 0.0687 0.4359 0.4602 0.125 Uiso 1 1 calc R
C54 C 0.6829(5) 0.00815(18) 0.14958(18) 0.0456(9) Uani 1 1 d .
C55 C -0.0422(9) -0.0519(2) 0.4005(3) 0.1069(19) Uani 1 1 d .
H55A H -0.0804 -0.0900 0.3631 0.160 Uiso 1 1 calc R
H55B H -0.1564 -0.0468 0.4299 0.160 Uiso 1 1 calc R
H55C H 0.0879 -0.0613 0.4269 0.160 Uiso 1 1 calc R
B2 B 0.6265(6) 0.11417(19) 0.1128(2) 0.0420(10) Uani 1 1 d .

loop_
_atom_site_aniso_label
_atom_site_aniso_U_11
_atom_site_aniso_U_22
_atom_site_aniso_U_33
_atom_site_aniso_U_23
_atom_site_aniso_U_13
_atom_site_aniso_U_12
F1 0.0424(12) 0.0573(12) 0.0664(13) 0.0114(10) 0.0096(10) 0.0167(10)
F2 0.0497(12) 0.0677(13) 0.0444(12) 0.0193(10) 0.0022(9) -0.0004(10)
O1 0.0437(14) 0.0441(14) 0.0537(15) 0.0091(11) -0.0036(11) 0.0022(11)
O2 0.0492(15) 0.0374(14) 0.0652(17) 0.0061(12) -0.0077(12) -0.0066(11)
O3 0.0563(16) 0.0442(14) 0.0611(16) 0.0146(12) -0.0149(13) 0.0070(12)
N1 0.0404(17) 0.0343(15) 0.0432(17) 0.0061(12) -0.0018(14) 0.0032(12)
N2 0.0393(17) 0.0396(16) 0.0397(17) 0.0124(13) 0.0042(13) 0.0095(13)
N3 0.073(2) 0.061(2) 0.045(2) -0.0092(16) 0.0084(18) 0.0058(18)
C2 0.044(2) 0.0307(17) 0.0363(19) 0.0049(14) 0.0083(16) 0.0050(15)
C3 0.041(2) 0.0301(16) 0.0306(18) 0.0047(13) 0.0089(15) 0.0076(14)
C4 0.042(2) 0.0359(18) 0.0363(19) 0.0018(14) 0.0000(16) 0.0032(15)
C5 0.053(2) 0.037(2) 0.040(2) 0.0099(15) -0.0017(17) 0.0086(17)
C6 0.061(2) 0.0316(19) 0.049(2) 0.0123(16) -0.0041(19) 0.0101(17)
C7 0.061(2) 0.0285(18) 0.044(2) 0.0040(15) 0.0035(18) -0.0017(16)
C8 0.042(2) 0.0305(18) 0.0377(19) 0.0057(14) 0.0017(15) 0.0075(15)
C9 0.042(2) 0.0318(17) 0.0315(18) 0.0061(14) 0.0022(15) 0.0059(15)
C10 0.0321(18) 0.0270(16) 0.0385(19) 0.0049(13) 0.0055(14) 0.0049(13)
C11 0.0343(18) 0.0284(16) 0.0329(18) 0.0051(13) 0.0034(15) 0.0026(14)
C12 0.040(2) 0.0368(18) 0.044(2) 0.0072(15) 0.0097(16) 0.0110(15)
C13 0.046(2) 0.0423(19) 0.043(2) 0.0142(16) 0.0145(16) 0.0077(16)
C14 0.0392(19) 0.0318(17) 0.0347(19) 0.0091(14) 0.0048(15) 0.0052(14)
C15 0.0355(19) 0.0414(19) 0.052(2) 0.0160(16) 0.0095(17) 0.0119(15)
C16 0.044(2) 0.049(2) 0.049(2) 0.0206(17) 0.0139(17) 0.0090(17)
C17 0.059(3) 0.071(3) 0.043(2) 0.0134(19) -0.0089(19) 0.002(2)
C18 0.054(2) 0.043(2) 0.055(2) 0.0234(17) 0.0039(18) 0.0015(17)
C19 0.040(2) 0.0281(16) 0.0342(19) 0.0083(14) -0.0005(16) 0.0039(15)
C20 0.044(2) 0.0376(18) 0.038(2) 0.0062(15) 0.0019(16) -0.0025(15)
C21 0.046(2) 0.048(2) 0.047(2) 0.0095(17) 0.0148(17) 0.0036(17)
C22 0.059(2) 0.0386(19) 0.037(2) 0.0042(16) 0.0030(18) 0.0075(17)
C23 0.053(2) 0.047(2) 0.045(2) 0.0037(17) -0.0045(18) -0.0067(17)
C24 0.048(2) 0.044(2) 0.040(2) 0.0082(17) 0.0058(17) 0.0019(17)
C25 0.086(3) 0.096(3) 0.055(3) -0.001(2) 0.026(2) 0.012(3)
C26 0.100(4) 0.066(3) 0.051(3) -0.006(2) 0.003(2) 0.010(3)
C27 0.040(2) 0.043(2) 0.044(2) 0.0064(17) 0.0027(17) 0.0030(17)
C28 0.048(2) 0.062(2) 0.067(3) 0.019(2) -0.007(2) 0.003(2)
B1 0.041(2) 0.039(2) 0.043(2) 0.0105(18) 0.0091(19) 0.0110(18)
F3 0.0525(13) 0.0578(13) 0.0842(16) 0.0185(11) 0.0217(11) -0.0076(11)
F4 0.0554(13) 0.0891(16) 0.0402(12) 0.0142(11) 0.0078(10) 0.0205(11)
O4 0.0482(15) 0.0542(15) 0.0534(15) 0.0165(12) 0.0195(12) 0.0113(12)
O5 0.0656(18) 0.0477(15) 0.0722(18) 0.0159(13) 0.0267(14) 0.0233(13)
O6 0.105(2) 0.0540(16) 0.088(2) 0.0287(15) 0.0561(18) 0.0115(15)
N4 0.0468(17) 0.0329(15) 0.0422(16) 0.0094(12) 0.0126(14) 0.0078(13)
N5 0.0415(17) 0.0372(15) 0.0407(17) 0.0093(13) 0.0052(14) -0.0021(13)
N6 0.089(3) 0.0467(18) 0.0447(19) -0.0001(15) 0.0023(18) 0.0191(17)
C29 0.0383(19) 0.0295(17) 0.042(2) 0.0086(14) 0.0001(16) -0.0005(14)
C30 0.044(2) 0.0294(17) 0.0371(19) 0.0071(14) 0.0030(16) 0.0000(14)
C31 0.058(2) 0.0333(19) 0.048(2) 0.0071(16) 0.0166(18) 0.0046(16)
C32 0.071(3) 0.040(2) 0.050(2) 0.0089(17) 0.023(2) -0.0013(18)
C33 0.078(3) 0.0343(19) 0.053(2) 0.0132(17) 0.017(2) 0.0038(18)
C34 0.064(3) 0.0350(19) 0.050(2) 0.0077(16) 0.0117(19) 0.0058(17)
C35 0.050(2) 0.0354(18) 0.0331(19) 0.0046(14) 0.0085(16) 0.0019(15)
C36 0.051(2) 0.0337(18) 0.0347(19) 0.0032(14) 0.0049(16) 0.0005(15)
C37 0.044(2) 0.0322(17) 0.039(2) 0.0095(15) 0.0024(15) 0.0025(14)
C38 0.042(2) 0.0264(16) 0.0398(19) 0.0045(14) 0.0065(15) 0.0030(14)
C39 0.0372(19) 0.0369(18) 0.045(2) 0.0101(16) -0.0017(16) -0.0044(15)
C40 0.042(2) 0.0456(19) 0.039(2) 0.0109(16) -0.0033(16) 0.0004(16)
C41 0.040(2) 0.0286(16) 0.0384(19) 0.0105(14) 0.0058(15) -0.0015(14)
C42 0.0324(19) 0.0435(19) 0.054(2) 0.0145(17) -0.0008(16) -0.0036(15)
C43 0.039(2) 0.046(2) 0.048(2) 0.0177(17) -0.0035(17) 0.0012(16)
C44 0.061(2) 0.058(2) 0.047(2) 0.0108(18) 0.0209(19) 0.0038(19)
C45 0.060(2) 0.0387(19) 0.054(2) 0.0179(17) 0.0119(18) 0.0116(17)
C46 0.048(2) 0.0304(17) 0.0363(19) 0.0080(14) 0.0031(16) 0.0014(15)
C47 0.065(3) 0.0364(19) 0.047(2) 0.0040(17) 0.0016(19) 0.0195(17)
C48 0.073(3) 0.046(2) 0.043(2) 0.0063(17) -0.0067(19) 0.0168(19)
C49 0.070(3) 0.0334(19) 0.040(2) 0.0052(16) 0.0086(19) 0.0118(17)
C50 0.059(3) 0.054(2) 0.053(2) -0.0005(19) 0.009(2) 0.0226(19)
C51 0.050(2) 0.053(2) 0.050(2) 0.0071(18) 0.0041(18) 0.0150(18)
C52 0.110(4) 0.067(3) 0.053(3) -0.009(2) -0.012(3) 0.023(3)
C53 0.132(4) 0.049(3) 0.064(3) -0.003(2) 0.004(3) 0.030(3)
C54 0.045(2) 0.044(2) 0.049(2) 0.0062(17) 0.0092(18) 0.0050(17)
C55 0.144(5) 0.072(3) 0.131(5) 0.051(3) 0.084(4) 0.014(3)
B2 0.041(2) 0.039(2) 0.048(3) 0.0114(18) 0.008(2) 0.0038(18)

loop_
_atom_type_symbol
_atom_type_description
_atom_type_scat_dispersion_real
_atom_type_scat_dispersion_imag
_atom_type_scat_source
C C 0.0033 0.0016 'International Tables Vol C Tables 4.2.6.8 and 6.1.1.4'
H H 0.0000 0.0000 'International Tables Vol C Tables 4.2.6.8 and 6.1.1.4'
B B 0.0013 0.0007 'International Tables Vol C Tables 4.2.6.8 and 6.1.1.4'
F F 0.0171 0.0103 'International Tables Vol C Tables 4.2.6.8 and 6.1.1.4'
N N 0.0061 0.0033 'International Tables Vol C Tables 4.2.6.8 and 6.1.1.4'
O O 0.0106 0.0060 'International Tables Vol C Tables 4.2.6.8 and 6.1.1.4'

loop_
_exptl_crystal_face_index_h
_exptl_crystal_face_index_k
_exptl_crystal_face_index_l
_exptl_crystal_face_perp_dist
4 -3 9 0.043000
-3 2 -7 0.035000
3 1 -8 0.083000
-2 -1 8 0.101000
0 -1 0 0.017000
0 1 0 0.017000

loop_
_geom_angle_atom_site_label_1
_geom_angle_atom_site_label_2
_geom_angle_atom_site_label_3
_geom_angle
C27 O1 B1 111.7(3)
C5 O3 C28 116.2(2)
C27 N1 C8 134.1(3)
C27 N1 C2 114.6(2)
C8 N1 C2 111.1(3)
C17 N2 C14 111.5(2)
C17 N2 C18 112.1(3)
C14 N2 C18 114.2(2)
C17 N2 H2 107(2)
C14 N2 H2 103.1(19)
C18 N2 H2 109(2)
C22 N3 C26 120.8(3)
C22 N3 C25 120.0(3)
C26 N3 C25 119.1(3)
C3 C2 N1 107.0(2)
C3 C2 B1 149.1(3)
N1 C2 B1 103.8(3)
C2 C3 C9 107.8(3)
C2 C3 C10 129.9(2)
C9 C3 C10 122.3(3)
C5 C4 C9 118.2(3)
C5 C4 H4 120.9
C9 C4 H4 120.9
C4 C5 O3 123.6(3)
C4 C5 C6 121.4(3)
O3 C5 C6 114.9(3)
C7 C6 C5 121.5(3)
C7 C6 H6 119.3
C5 C6 H6 119.3
C6 C7 C8 117.0(3)
C6 C7 H7 121.5
C8 C7 H7 121.5
C7 C8 N1 131.8(3)
C7 C8 C9 122.2(3)
N1 C8 C9 106.0(2)
C4 C9 C8 119.7(3)
C4 C9 C3 132.2(3)
C8 C9 C3 108.1(3)
C3 C10 C11 112.8(2)
C3 C10 C19 112.5(2)
C11 C10 C19 109.6(2)
C3 C10 H10 107.2
C11 C10 H10 107.2
C19 C10 H10 107.2
C12 C11 C16 118.1(3)
C12 C11 C10 120.7(3)
C16 C11 C10 121.1(3)
C11 C12 C13 121.2(3)
C11 C12 H12 119.4
C13 C12 H12 119.4
C14 C13 C12 118.7(3)
C14 C13 H13 120.7
C12 C13 H13 120.7
C15 C14 C13 121.2(3)
C15 C14 N2 117.8(3)
C13 C14 N2 121.0(3)
C14 C15 C16 119.6(3)
C14 C15 H15 120.2
C16 C15 H15 120.2
C15 C16 C11 121.2(3)
C15 C16 H16 119.4
C11 C16 H16 119.4
N2 C17 H17A 109.5
N2 C17 H17B 109.5
H17A C17 H17B 109.5
N2 C17 H17C 109.5
H17A C17 H17C 109.5
H17B C17 H17C 109.5
N2 C18 H18A 109.5
N2 C18 H18B 109.5
H18A C18 H18B 109.5
N2 C18 H18C 109.5
H18A C18 H18C 109.5
H18B C18 H18C 109.5
C24 C19 C20 116.2(3)
C24 C19 C10 121.2(3)
C20 C19 C10 122.3(3)
C21 C20 C19 122.1(3)
C21 C20 H20 119.0
C19 C20 H20 119.0
C20 C21 C22 121.3(3)
C20 C21 H21 119.3
C22 C21 H21 119.3
N3 C22 C21 122.3(3)
N3 C22 C23 121.2(3)
C21 C22 C23 116.5(3)
C24 C23 C22 121.1(3)
C24 C23 H23 119.4
C22 C23 H23 119.4
C19 C24 C23 122.6(3)
C19 C24 H24 118.7
C23 C24 H24 118.7
N3 C25 H25A 109.5
N3 C25 H25B 109.5
H25A C25 H25B 109.5
N3 C25 H25C 109.5
H25A C25 H25C 109.5
H25B C25 H25C 109.5
N3 C26 H26A 109.5
N3 C26 H26B 109.5
H26A C26 H26B 109.5
N3 C26 H26C 109.5
H26A C26 H26C 109.5
H26B C26 H26C 109.5
O2 C27 O1 125.1(3)
O2 C27 N1 124.3(3)
O1 C27 N1 110.5(3)
O3 C28 H28A 109.5
O3 C28 H28B 109.5
H28A C28 H28B 109.5
O3 C28 H28C 109.5
H28A C28 H28C 109.5
H28B C28 H28C 109.5
F2 B1 F1 109.1(3)
F2 B1 O1 106.5(3)
F1 B1 O1 106.4(3)
F2 B1 C2 117.5(3)
F1 B1 C2 116.6(3)
O1 B1 C2 99.3(2)
C54 O4 B2 111.5(3)
C32 O6 C55 118.6(3)
C54 N4 C35 133.4(3)
C54 N4 C29 114.4(3)
C35 N4 C29 111.2(2)
C41 N5 C45 112.6(2)
C41 N5 C44 112.3(2)
C45 N5 C44 110.9(3)
C41 N5 H5 108.9(19)
C45 N5 H5 107.0(18)
C44 N5 H5 104.7(19)
C49 N6 C52 117.3(3)
C49 N6 C53 116.0(3)
C52 N6 C53 113.7(3)
C30 C29 N4 106.9(3)
C30 C29 B2 149.1(3)
N4 C29 B2 103.3(2)
C29 C30 C36 108.4(3)
C29 C30 C37 128.3(3)
C36 C30 C37 123.3(3)
C32 C31 C36 118.5(3)
C32 C31 H31 120.8
C36 C31 H31 120.8
O6 C32 C31 114.9(3)
O6 C32 C33 123.4(3)
C31 C32 C33 121.7(3)
C34 C33 C32 120.8(3)
C34 C33 H33 119.6
C32 C33 H33 119.6
C33 C34 C35 117.6(3)
C33 C34 H34 121.2
C35 C34 H34 121.2
C34 C35 N4 131.8(3)
C34 C35 C36 122.4(3)
N4 C35 C36 105.8(2)
C31 C36 C35 119.0(3)
C31 C36 C30 133.3(3)
C35 C36 C30 107.7(3)
C38 C37 C30 113.2(3)
C38 C37 C46 107.6(2)
C30 C37 C46 113.7(2)
C38 C37 H37 107.3
C30 C37 H37 107.3
C46 C37 H37 107.3
C39 C38 C43 117.6(3)
C39 C38 C37 121.3(3)
C43 C38 C37 121.0(3)
C38 C39 C40 121.1(3)
C38 C39 H39 119.4
C40 C39 H39 119.4
C41 C40 C39 119.2(3)
C41 C40 H40 120.4
C39 C40 H40 120.4
C40 C41 C42 121.3(3)
C40 C41 N5 120.7(3)
C42 C41 N5 118.0(3)
C41 C42 C43 118.6(3)
C41 C42 H42 120.7
C43 C42 H42 120.7
C42 C43 C38 122.1(3)
C42 C43 H43 119.0
C38 C43 H43 119.0
N5 C44 H44A 109.5
N5 C44 H44B 109.5
H44A C44 H44B 109.5
N5 C44 H44C 109.5
H44A C44 H44C 109.5
H44B C44 H44C 109.5
N5 C45 H45A 109.5
N5 C45 H45B 109.5
H45A C45 H45B 109.5
N5 C45 H45C 109.5
H45A C45 H45C 109.5
H45B C45 H45C 109.5
C47 C46 C51 116.1(3)
C47 C46 C37 123.5(3)
C51 C46 C37 119.9(3)
C46 C47 C48 122.1(3)
C46 C47 H47 119.0
C48 C47 H47 119.0
C47 C48 C49 121.5(3)
C47 C48 H48 119.2
C49 C48 H48 119.2
C50 C49 C48 116.2(3)
C50 C49 N6 121.4(3)
C48 C49 N6 122.4(3)
C51 C50 C49 121.4(3)
C51 C50 H50 119.3
C49 C50 H50 119.3
C50 C51 C46 122.7(3)
C50 C51 H51 118.7
C46 C51 H51 118.7
N6 C52 H52A 109.5
N6 C52 H52B 109.5
H52A C52 H52B 109.5
N6 C52 H52C 109.5
H52A C52 H52C 109.5
H52B C52 H52C 109.5
N6 C53 H53A 109.5
N6 C53 H53B 109.5
H53A C53 H53B 109.5
N6 C53 H53C 109.5
H53A C53 H53C 109.5
H53B C53 H53C 109.5
O5 C54 O4 124.9(3)
O5 C54 N4 124.2(3)
O4 C54 N4 110.8(3)
O6 C55 H55A 109.5
O6 C55 H55B 109.5
H55A C55 H55B 109.5
O6 C55 H55C 109.5
H55A C55 H55C 109.5
H55B C55 H55C 109.5
F3 B2 F4 109.2(3)
F3 B2 O4 106.7(3)
F4 B2 O4 106.6(3)
F3 B2 C29 117.3(3)
F4 B2 C29 115.8(3)
O4 B2 C29 99.9(2)

loop_
_geom_bond_atom_site_label_1
_geom_bond_atom_site_label_2
_geom_bond_distance
F1 B1 1.385(4)
F2 B1 1.383(4)
O1 C27 1.317(4)
O1 B1 1.564(4)
O2 C27 1.227(4)
O3 C5 1.382(4)
O3 C28 1.437(4)
N1 C27 1.365(4)
N1 C8 1.395(4)
N1 C2 1.415(4)
N2 C17 1.478(4)
N2 C14 1.480(3)
N2 C18 1.488(4)
N2 H2 0.90(3)
N3 C22 1.382(4)
N3 C26 1.428(5)
N3 C25 1.439(5)
C2 C3 1.372(4)
C2 B1 1.605(5)
C3 C9 1.461(4)
C3 C10 1.506(4)
C4 C5 1.381(4)
C4 C9 1.391(4)
C4 H4 0.9500
C5 C6 1.391(5)
C6 C7 1.379(4)
C6 H6 0.9500
C7 C8 1.392(4)
C7 H7 0.9500
C8 C9 1.401(4)
C10 C11 1.521(4)
C10 C19 1.524(4)
C10 H10 1.0000
C11 C12 1.383(4)
C11 C16 1.389(4)
C12 C13 1.397(4)
C12 H12 0.9500
C13 C14 1.374(4)
C13 H13 0.9500
C14 C15 1.372(4)
C15 C16 1.378(4)
C15 H15 0.9500
C16 H16 0.9500
C17 H17A 0.9800
C17 H17B 0.9800
C17 H17C 0.9800
C18 H18A 0.9800
C18 H18B 0.9800
C18 H18C 0.9800
C19 C24 1.375(4)
C19 C20 1.395(4)
C20 C21 1.386(4)
C20 H20 0.9500
C21 C22 1.390(5)
C21 H21 0.9500
C22 C23 1.404(5)
C23 C24 1.382(5)
C23 H23 0.9500
C24 H24 0.9500
C25 H25A 0.9800
C25 H25B 0.9800
C25 H25C 0.9800
C26 H26A 0.9800
C26 H26B 0.9800
C26 H26C 0.9800
C28 H28A 0.9800
C28 H28B 0.9800
C28 H28C 0.9800
F3 B2 1.376(4)
F4 B2 1.383(4)
O4 C54 1.316(4)
O4 B2 1.549(4)
O5 C54 1.222(4)
O6 C32 1.382(4)
O6 C55 1.401(4)
N4 C54 1.362(4)
N4 C35 1.394(4)
N4 C29 1.418(3)
N5 C41 1.476(4)
N5 C45 1.497(4)
N5 C44 1.497(4)
N5 H5 0.95(3)
N6 C49 1.395(4)
N6 C52 1.449(5)
N6 C53 1.451(4)
C29 C30 1.366(4)
C29 B2 1.606(5)
C30 C36 1.456(4)
C30 C37 1.519(4)
C31 C32 1.382(4)
C31 C36 1.393(4)
C31 H31 0.9500
C32 C33 1.399(5)
C33 C34 1.379(5)
C33 H33 0.9500
C34 C35 1.388(4)
C34 H34 0.9500
C35 C36 1.413(4)
C37 C38 1.518(4)
C37 C46 1.524(4)
C37 H37 1.0000
C38 C39 1.386(4)
C38 C43 1.390(4)
C39 C40 1.391(4)
C39 H39 0.9500
C40 C41 1.369(4)
C40 H40 0.9500
C41 C42 1.376(4)
C42 C43 1.379(4)
C42 H42 0.9500
C43 H43 0.9500
C44 H44A 0.9800
C44 H44B 0.9800
C44 H44C 0.9800
C45 H45A 0.9800
C45 H45B 0.9800
C45 H45C 0.9800
C46 C47 1.378(4)
C46 C51 1.383(4)
C47 C48 1.379(5)
C47 H47 0.9500
C48 C49 1.393(4)
C48 H48 0.9500
C49 C50 1.392(5)
C50 C51 1.367(5)
C50 H50 0.9500
C51 H51 0.9500
C52 H52A 0.9800
C52 H52B 0.9800
C52 H52C 0.9800
C53 H53A 0.9800
C53 H53B 0.9800
C53 H53C 0.9800
C55 H55A 0.9800
C55 H55B 0.9800
C55 H55C 0.9800

loop_
_geom_hbond_atom_site_label_D
_geom_hbond_atom_site_label_H
_geom_hbond_atom_site_label_A
_geom_hbond_distance_DH
_geom_hbond_distance_HA
_geom_hbond_distance_DA
_geom_hbond_angle_DHA
_geom_hbond_site_symmetry_A
N2 H2 O5 0.90(3) 1.80(3) 2.698(4) 173(3) 1_465
N5 H5 O2 0.95(3) 1.75(3) 2.697(4) 173(3) 1_655

loop_
_geom_torsion_atom_site_label_1
_geom_torsion_atom_site_label_2
_geom_torsion_atom_site_label_3
_geom_torsion_atom_site_label_4
_geom_torsion
C27 N1 C2 C3 -175.6(3)
C8 N1 C2 C3 0.0(3)
C27 N1 C2 B1 1.9(4)
C8 N1 C2 B1 177.4(2)
N1 C2 C3 C9 1.2(3)
B1 C2 C3 C9 -173.9(5)
N1 C2 C3 C10 -176.9(3)
B1 C2 C3 C10 7.9(8)
C9 C4 C5 O3 178.4(3)
C9 C4 C5 C6 -2.7(5)
C28 O3 C5 C4 -11.7(5)
C28 O3 C5 C6 169.4(3)
C4 C5 C6 C7 3.4(5)
O3 C5 C6 C7 -177.7(3)
C5 C6 C7 C8 -1.2(5)
C6 C7 C8 N1 178.3(3)
C6 C7 C8 C9 -1.4(5)
C27 N1 C8 C7 -6.7(6)
C2 N1 C8 C7 179.0(3)
C27 N1 C8 C9 173.1(3)
C2 N1 C8 C9 -1.2(3)
C5 C4 C9 C8 0.1(5)
C5 C4 C9 C3 -179.6(3)
C7 C8 C9 C4 2.0(5)
N1 C8 C9 C4 -177.8(3)
C7 C8 C9 C3 -178.2(3)
N1 C8 C9 C3 1.9(3)
C2 C3 C9 C4 177.7(3)
C10 C3 C9 C4 -4.0(5)
C2 C3 C9 C8 -2.0(3)
C10 C3 C9 C8 176.3(3)
C2 C3 C10 C11 -15.3(4)
C9 C3 C10 C11 166.8(3)
C2 C3 C10 C19 109.3(4)
C9 C3 C10 C19 -68.6(4)
C3 C10 C11 C12 -102.3(3)
C19 C10 C11 C12 131.6(3)
C3 C10 C11 C16 80.2(4)
C19 C10 C11 C16 -45.9(4)
C16 C11 C12 C13 0.3(5)
C10 C11 C12 C13 -177.3(3)
C11 C12 C13 C14 0.2(5)
C12 C13 C14 C15 -1.0(5)
C12 C13 C14 N2 -179.3(3)
C17 N2 C14 C15 -100.7(3)
C18 N2 C14 C15 131.0(3)
C17 N2 C14 C13 77.7(4)
C18 N2 C14 C13 -50.6(4)
C13 C14 C15 C16 1.3(5)
N2 C14 C15 C16 179.6(3)
C14 C15 C16 C11 -0.7(5)
C12 C11 C16 C15 0.0(5)
C10 C11 C16 C15 177.5(3)
C3 C10 C19 C24 146.7(3)
C11 C10 C19 C24 -87.0(3)
C3 C10 C19 C20 -38.9(4)
C11 C10 C19 C20 87.4(3)
C24 C19 C20 C21 2.0(4)
C10 C19 C20 C21 -172.7(3)
C19 C20 C21 C22 0.1(5)
C26 N3 C22 C21 -174.8(3)
C25 N3 C22 C21 0.5(5)
C26 N3 C22 C23 6.2(5)
C25 N3 C22 C23 -178.5(3)
C20 C21 C22 N3 178.7(3)
C20 C21 C22 C23 -2.2(5)
N3 C22 C23 C24 -178.5(3)
C21 C22 C23 C24 2.4(5)
C20 C19 C24 C23 -1.8(4)
C10 C19 C24 C23 173.0(3)
C22 C23 C24 C19 -0.4(5)
B1 O1 C27 O2 -178.0(3)
B1 O1 C27 N1 0.3(4)
C8 N1 C27 O2 2.7(6)
C2 N1 C27 O2 176.9(3)
C8 N1 C27 O1 -175.7(3)
C2 N1 C27 O1 -1.5(4)
C27 O1 B1 F2 123.1(3)
C27 O1 B1 F1 -120.6(3)
C27 O1 B1 C2 0.7(3)
C3 C2 B1 F2 59.7(7)
N1 C2 B1 F2 -115.6(3)
C3 C2 B1 F1 -72.5(7)
N1 C2 B1 F1 112.3(3)
C3 C2 B1 O1 173.8(5)
N1 C2 B1 O1 -1.4(3)
C54 N4 C29 C30 171.4(3)
C35 N4 C29 C30 1.6(4)
C54 N4 C29 B2 -1.9(4)
C35 N4 C29 B2 -171.7(3)
N4 C29 C30 C36 -2.3(3)
B2 C29 C30 C36 164.8(5)
N4 C29 C30 C37 179.7(3)
B2 C29 C30 C37 -13.1(8)
C55 O6 C32 C31 174.2(4)
C55 O6 C32 C33 -4.9(6)
C36 C31 C32 O6 -179.3(3)
C36 C31 C32 C33 -0.2(5)
O6 C32 C33 C34 179.0(4)
C31 C32 C33 C34 0.0(6)
C32 C33 C34 C35 -0.1(5)
C33 C34 C35 N4 -176.6(3)
C33 C34 C35 C36 0.6(5)
C54 N4 C35 C34 10.2(6)
C29 N4 C35 C34 177.4(3)
C54 N4 C35 C36 -167.3(3)
C29 N4 C35 C36 -0.2(4)
C32 C31 C36 C35 0.6(5)
C32 C31 C36 C30 178.4(3)
C34 C35 C36 C31 -0.8(5)
N4 C35 C36 C31 177.0(3)
C34 C35 C36 C30 -179.1(3)
N4 C35 C36 C30 -1.3(4)
C29 C30 C36 C31 -175.6(4)
C37 C30 C36 C31 2.4(6)
C29 C30 C36 C35 2.3(4)
C37 C30 C36 C35 -179.6(3)
C29 C30 C37 C38 -3.8(5)
C36 C30 C37 C38 178.5(3)
C29 C30 C37 C46 -126.9(4)
C36 C30 C37 C46 55.4(4)
C30 C37 C38 C39 119.5(3)
C46 C37 C38 C39 -114.0(3)
C30 C37 C38 C43 -65.3(4)
C46 C37 C38 C43 61.2(4)
C43 C38 C39 C40 0.4(5)
C37 C38 C39 C40 175.7(3)
C38 C39 C40 C41 -1.0(5)
C39 C40 C41 C42 1.3(5)
C39 C40 C41 N5 -177.4(3)
C45 N5 C41 C40 51.9(4)
C44 N5 C41 C40 -74.2(4)
C45 N5 C41 C42 -126.8(3)
C44 N5 C41 C42 107.1(3)
C40 C41 C42 C43 -1.0(5)
N5 C41 C42 C43 177.7(3)
C41 C42 C43 C38 0.3(5)
C39 C38 C43 C42 -0.1(5)
C37 C38 C43 C42 -175.4(3)
C38 C37 C46 C47 -97.8(4)
C30 C37 C46 C47 28.4(4)
C38 C37 C46 C51 74.5(4)
C30 C37 C46 C51 -159.3(3)
C51 C46 C47 C48 -0.8(5)
C37 C46 C47 C48 171.8(3)
C46 C47 C48 C49 -0.8(6)
C47 C48 C49 C50 1.8(5)
C47 C48 C49 N6 -178.7(4)
C52 N6 C49 C50 -171.6(4)
C53 N6 C49 C50 -32.5(5)
C52 N6 C49 C48 8.9(5)
C53 N6 C49 C48 148.0(4)
C48 C49 C50 C51 -1.2(6)
N6 C49 C50 C51 179.3(3)
C49 C50 C51 C46 -0.4(6)
C47 C46 C51 C50 1.4(5)
C37 C46 C51 C50 -171.5(3)
B2 O4 C54 O5 176.0(3)
B2 O4 C54 N4 -3.5(4)
C35 N4 C54 O5 -9.2(6)
C29 N4 C54 O5 -176.0(3)
C35 N4 C54 O4 170.4(3)
C29 N4 C54 O4 3.5(4)
C54 O4 B2 F3 124.8(3)
C54 O4 B2 F4 -118.7(3)
C54 O4 B2 C29 2.2(4)
C30 C29 B2 F3 77.7(7)
N4 C29 B2 F3 -115.0(3)
C30 C29 B2 F4 -53.6(7)
N4 C29 B2 F4 113.8(3)
C30 C29 B2 O4 -167.6(5)
N4 C29 B2 O4 -0.2(3)

loop_
_reflns_scale_group_code
_reflns_scale_meas_F
1 1.0
